data_2225342
loop_
_publ_author_name
'Zou, Guanglong'
'Zhu, Mei'

_publ_section_title 4-Chloro-2-{3-chloro-2-[(3,5-dimethylpiperidin-1-yl)methyl]phenylsulfanyl}-6-methoxypyrimidine
_journal_coeditor_code PB2021
_journal_issue 3
_journal_name_full 'Acta Crystallographica Section E'
_journal_page_first o650
_journal_paper_doi 10.1107/S1600536810004599
_journal_volume 66
_journal_year 2010
_chemical_formula_iupac 'C19 H23 Cl2 N3 O S'
_chemical_formula_moiety 'C19 H23 Cl2 N3 O S'
_chemical_formula_sum 'C19 H23 Cl2 N3 O S'
_chemical_formula_weight 412.36
_chemical_name_systematic
;
4-Chloro-2-{3-chloro-2-[(3,5-dimethylpiperidin-1-yl)methyl]phenylsulfanyl}-
6-methoxypyrimidine
;
_space_group_IT_number 2
_symmetry_cell_setting triclinic
_symmetry_space_group_name_Hall '-P 1'
_symmetry_space_group_name_H-M 'P -1'
_atom_sites_solution_hydrogens geom
_atom_sites_solution_primary direct
_atom_sites_solution_secondary difmap
_audit_creation_method SHELXL-97
_cell_angle_alpha 87.820(7)
_cell_angle_beta 76.084(6)
_cell_angle_gamma 77.700(6)
_cell_formula_units_Z 2
_cell_length_a 8.000(4)
_cell_length_b 11.454(6)
_cell_length_c 12.001(7)
_cell_measurement_reflns_used 2557
_cell_measurement_temperature 296(2)
_cell_measurement_theta_max 25.94
_cell_measurement_theta_min 2.51
_cell_volume 1042.8(10)
_computing_cell_refinement 'SAINT (Bruker, 2004)'
_computing_data_collection 'APEX2 (Bruker, 2004)'
_computing_data_reduction 'SAINT (Bruker, 2004)'
_computing_molecular_graphics 'SHELXTL (Sheldrick, 2008)'
_computing_publication_material 'SHELXTL (Sheldrick, 2008) and PLATON (Spek, 2009)'
_computing_structure_refinement 'SHELXL97 (Sheldrick, 2008)'
_computing_structure_solution 'SHELXS97 (Sheldrick, 2008)'
_diffrn_ambient_temperature 296(2)
_diffrn_measured_fraction_theta_full 0.990
_diffrn_measured_fraction_theta_max 0.990
_diffrn_measurement_device_type 'Bruker SMART APEXII CCD area-detector'
_diffrn_measurement_method 'phi and omega scans'
_diffrn_radiation_monochromator graphite
_diffrn_radiation_source 'fine-focus sealed tube'
_diffrn_radiation_type MoK\a
_diffrn_radiation_wavelength 0.71073
_diffrn_reflns_av_R_equivalents 0.0186
_diffrn_reflns_av_sigmaI/netI 0.0318
_diffrn_reflns_limit_h_max 9
_diffrn_reflns_limit_h_min -9
_diffrn_reflns_limit_k_max 13
_diffrn_reflns_limit_k_min -13
_diffrn_reflns_limit_l_max 14
_diffrn_reflns_limit_l_min -14
_diffrn_reflns_number 7861
_diffrn_reflns_theta_full 25.50
_diffrn_reflns_theta_max 25.50
_diffrn_reflns_theta_min 2.51
_diffrn_standards_decay_% 0
_diffrn_standards_interval_count 0
_diffrn_standards_interval_time 0
_diffrn_standards_number 0
_exptl_absorpt_coefficient_mu 0.424
_exptl_absorpt_correction_T_max 0.9014
_exptl_absorpt_correction_T_min 0.8520
_exptl_absorpt_correction_type multi-scan
_exptl_absorpt_process_details '(SADABS; Sheldrick, 1996)'
_exptl_crystal_colour colourless
_exptl_crystal_density_diffrn 1.313
_exptl_crystal_density_method 'not measured'
_exptl_crystal_description block
_exptl_crystal_F_000 432
_exptl_crystal_size_max 0.39
_exptl_crystal_size_mid 0.37
_exptl_crystal_size_min 0.25
_refine_diff_density_max 0.301
_refine_diff_density_min -0.305
_refine_ls_extinction_method none
_refine_ls_goodness_of_fit_ref 1.025
_refine_ls_hydrogen_treatment constr
_refine_ls_matrix_type full
_refine_ls_number_parameters 238
_refine_ls_number_reflns 3848
_refine_ls_number_restraints 0
_refine_ls_restrained_S_all 1.025
_refine_ls_R_factor_all 0.0732
_refine_ls_R_factor_gt 0.0410
_refine_ls_shift/su_max 0.000
_refine_ls_shift/su_mean 0.000
_refine_ls_structure_factor_coef Fsqd
_refine_ls_weighting_details 'calc w=1/[\s^2^(Fo^2^)+(0.0498P)^2^+0.3748P] where P=(Fo^2^+2Fc^2^)/3'
_refine_ls_weighting_scheme calc
_refine_ls_wR_factor_gt 0.0991
_refine_ls_wR_factor_ref 0.1191
_reflns_number_gt 2553
_reflns_number_total 3848
_reflns_threshold_expression >2sigma(I)
_cod_data_source_file pb2021.cif
_cod_data_source_block I
_cod_depositor_comments
;
The following automatic conversions were performed:
'_symmetry_cell_setting' value 'Triclinic' changed to 'triclinic'
according to '/home/saulius/struct/CIF-dictionaries/cif_core.dic'
dictionary named 'cif_core.dic' version 2.4.1 from 2010-06-29.

Automatic conversion script
Id: cif_fix_enum 1527 2010-12-29 10:47:43Z saulius 

The following automatic conversions were performed:

'_symmetry_cell_setting' value 'Triclinic' changed to 'triclinic'
according to /home/saulius/struct/CIF-dictionaries/cif_core.dic
dictionary named 'cif_core.dic' version 2.4.1 from 2010-06-29.

Automatic conversion script
Id: cif_fix_values 1715 2011-07-08 13:25:40Z adriana 
;
_cod_original_cell_volume 1042.9(10)
_cod_original_sg_symbol_H-M P-1
_cod_database_code 2225342
_cod_database_fobs_code 2225342

loop_
_symmetry_equiv_pos_as_xyz
'x, y, z'
'-x, -y, -z'

loop_
_atom_site_type_symbol
_atom_site_label
_atom_site_fract_x
_atom_site_fract_y
_atom_site_fract_z
_atom_site_U_iso_or_equiv
_atom_site_adp_type
_atom_site_calc_flag
_atom_site_refinement_flags
_atom_site_occupancy
_atom_site_disorder_assembly
_atom_site_disorder_group
C C1 0.8993(3) 0.4679(2) 0.3790(2) 0.0511(6) Uani d . 1 . .
C C2 0.7914(4) 0.5783(3) 0.4072(2) 0.0639(7) Uani d . 1 . .
H H2 0.8031 0.6417 0.3572 0.077 Uiso calc R 1 . .
C C3 0.6657(4) 0.5951(3) 0.5096(3) 0.0772(10) Uani d . 1 . .
H H3 0.5913 0.6695 0.5281 0.093 Uiso calc R 1 . .
C C4 0.6503(4) 0.5026(4) 0.5841(3) 0.0765(10) Uani d . 1 . .
H H4 0.5657 0.5136 0.6533 0.092 Uiso calc R 1 . .
C C5 0.7618(4) 0.3926(3) 0.5555(2) 0.0649(8) Uani d . 1 . .
C C6 0.8897(3) 0.3706(2) 0.4527(2) 0.0517(6) Uani d . 1 . .
C C7 1.0146(4) 0.2522(3) 0.4215(2) 0.0613(7) Uani d . 1 . .
H H7A 1.1342 0.2648 0.3977 0.074 Uiso calc R 1 . .
H H7B 1.0071 0.2019 0.4886 0.074 Uiso calc R 1 . .
C C8 1.1282(4) 0.1048(3) 0.2685(3) 0.0722(8) Uani d . 1 . .
H H8A 1.1601 0.0419 0.3206 0.087 Uiso calc R 1 . .
H H8B 1.2269 0.1439 0.2432 0.087 Uiso calc R 1 . .
C C9 1.0929(4) 0.0498(3) 0.1644(3) 0.0773(9) Uani d . 1 . .
H H9 1.0612 0.1145 0.1126 0.093 Uiso calc R 1 . .
C C10 0.9343(4) -0.0090(3) 0.2069(3) 0.0838(10) Uani d . 1 . .
H H10A 0.9048 -0.0403 0.1418 0.101 Uiso calc R 1 . .
H H10B 0.9647 -0.0753 0.2562 0.101 Uiso calc R 1 . .
C C11 0.7761(4) 0.0801(3) 0.2730(3) 0.0867(10) Uani d . 1 . .
H H11 0.7438 0.1436 0.2202 0.104 Uiso calc R 1 . .
C C12 0.8245(4) 0.1367(3) 0.3699(3) 0.0757(9) Uani d . 1 . .
H H12A 0.7247 0.1972 0.4083 0.091 Uiso calc R 1 . .
H H12B 0.8503 0.0761 0.4256 0.091 Uiso calc R 1 . .
C C13 1.2537(5) -0.0357(3) 0.1000(3) 0.1102(13) Uani d . 1 . .
H H13A 1.3485 0.0055 0.0749 0.165 Uiso calc R 1 . .
H H13B 1.2284 -0.0676 0.0345 0.165 Uiso calc R 1 . .
H H13C 1.2871 -0.0998 0.1494 0.165 Uiso calc R 1 . .
C C14 0.6166(5) 0.0238(4) 0.3187(5) 0.151(2) Uani d . 1 . .
H H14A 0.6428 -0.0360 0.3738 0.226 Uiso calc R 1 . .
H H14B 0.5894 -0.0124 0.2562 0.226 Uiso calc R 1 . .
H H14C 0.5174 0.0844 0.3547 0.226 Uiso calc R 1 . .
C C15 0.9754(3) 0.4023(2) 0.14901(19) 0.0466(6) Uani d . 1 . .
C C16 1.0372(3) 0.3253(2) -0.0292(2) 0.0483(6) Uani d . 1 . .
C C17 0.8596(3) 0.3280(2) -0.0188(2) 0.0528(6) Uani d . 1 . .
H H17 0.8179 0.3030 -0.0778 0.063 Uiso calc R 1 . .
C C18 0.7513(3) 0.3697(2) 0.0833(2) 0.0500(6) Uani d . 1 . .
C C19 1.3329(4) 0.2760(3) -0.1362(3) 0.0729(8) Uani d . 1 . .
H H19A 1.3525 0.3554 -0.1317 0.109 Uiso calc R 1 . .
H H19B 1.3998 0.2398 -0.2085 0.109 Uiso calc R 1 . .
H H19C 1.3695 0.2292 -0.0749 0.109 Uiso calc R 1 . .
Cl Cl1 0.73889(14) 0.27940(11) 0.65587(8) 0.1117(4) Uani d . 1 . .
Cl Cl2 0.52759(9) 0.37327(8) 0.10766(6) 0.0780(3) Uani d . 1 . .
N N1 0.9758(3) 0.19101(19) 0.32894(19) 0.0585(6) Uani d . 1 . .
N N2 0.8031(3) 0.40866(18) 0.16994(16) 0.0497(5) Uani d . 1 . .
N N3 1.0978(3) 0.36245(17) 0.05379(16) 0.0480(5) Uani d . 1 . .
O O1 1.1505(2) 0.28158(17) -0.12653(14) 0.0651(5) Uani d . 1 . .
S S1 1.06955(9) 0.45367(7) 0.25092(6) 0.0613(2) Uani d . 1 . .

loop_
_atom_site_aniso_label
_atom_site_aniso_U_11
_atom_site_aniso_U_22
_atom_site_aniso_U_33
_atom_site_aniso_U_12
_atom_site_aniso_U_13
_atom_site_aniso_U_23
C1 0.0428(14) 0.0719(18) 0.0443(13) -0.0167(13) -0.0152(11) -0.0130(13)
C2 0.0580(18) 0.0735(19) 0.0658(18) -0.0100(15) -0.0263(15) -0.0174(15)
C3 0.0500(18) 0.095(2) 0.088(2) -0.0002(16) -0.0258(17) -0.043(2)
C4 0.0440(17) 0.127(3) 0.0581(18) -0.0211(19) -0.0025(13) -0.0381(19)
C5 0.0497(16) 0.102(2) 0.0489(15) -0.0256(16) -0.0123(12) -0.0129(15)
C6 0.0387(14) 0.0765(18) 0.0458(14) -0.0172(13) -0.0144(11) -0.0118(13)
C7 0.0502(16) 0.0762(19) 0.0630(17) -0.0127(14) -0.0235(13) -0.0044(14)
C8 0.0544(18) 0.075(2) 0.086(2) -0.0077(15) -0.0158(15) -0.0109(16)
C9 0.088(2) 0.0613(19) 0.084(2) -0.0076(17) -0.0285(18) -0.0092(16)
C10 0.090(2) 0.063(2) 0.104(3) -0.0093(18) -0.038(2) -0.0161(18)
C11 0.069(2) 0.078(2) 0.126(3) -0.0152(17) -0.044(2) -0.019(2)
C12 0.0523(18) 0.080(2) 0.096(2) -0.0149(15) -0.0165(16) -0.0183(17)
C13 0.120(3) 0.099(3) 0.097(3) -0.015(2) -0.003(2) -0.023(2)
C14 0.081(3) 0.149(4) 0.234(6) -0.048(3) -0.028(3) -0.070(4)
C15 0.0469(15) 0.0525(15) 0.0424(13) -0.0118(12) -0.0128(11) -0.0016(11)
C16 0.0533(16) 0.0477(14) 0.0413(13) -0.0097(11) -0.0065(11) -0.0045(11)
C17 0.0575(16) 0.0600(16) 0.0461(14) -0.0163(13) -0.0179(12) -0.0061(12)
C18 0.0462(15) 0.0567(15) 0.0498(14) -0.0110(12) -0.0159(12) -0.0012(12)
C19 0.0481(17) 0.087(2) 0.0704(19) -0.0035(15) 0.0056(14) -0.0227(16)
Cl1 0.1161(8) 0.1555(10) 0.0669(5) -0.0582(7) -0.0048(5) 0.0201(6)
Cl2 0.0450(4) 0.1197(7) 0.0740(5) -0.0198(4) -0.0189(3) -0.0135(4)
N1 0.0447(13) 0.0622(14) 0.0712(14) -0.0079(11) -0.0197(11) -0.0128(11)
N2 0.0428(12) 0.0640(13) 0.0436(11) -0.0108(10) -0.0120(9) -0.0063(9)
N3 0.0459(12) 0.0536(12) 0.0436(11) -0.0111(9) -0.0076(9) -0.0041(9)
O1 0.0607(12) 0.0770(13) 0.0517(11) -0.0109(10) -0.0021(9) -0.0198(9)
S1 0.0499(4) 0.0947(6) 0.0468(4) -0.0301(4) -0.0108(3) -0.0118(3)

loop_
_atom_type_symbol
_atom_type_description
_atom_type_scat_dispersion_real
_atom_type_scat_dispersion_imag
_atom_type_scat_source
C C 0.0033 0.0016 'International Tables Vol C Tables 4.2.6.8 and 6.1.1.4'
H H 0.0000 0.0000 'International Tables Vol C Tables 4.2.6.8 and 6.1.1.4'
N N 0.0061 0.0033 'International Tables Vol C Tables 4.2.6.8 and 6.1.1.4'
O O 0.0106 0.0060 'International Tables Vol C Tables 4.2.6.8 and 6.1.1.4'
S S 0.1246 0.1234 'International Tables Vol C Tables 4.2.6.8 and 6.1.1.4'
Cl Cl 0.1484 0.1585 'International Tables Vol C Tables 4.2.6.8 and 6.1.1.4'

loop_
_geom_angle_atom_site_label_1
_geom_angle_atom_site_label_2
_geom_angle_atom_site_label_3
_geom_angle_site_symmetry_1
_geom_angle_site_symmetry_3
_geom_angle
_geom_angle_publ_flag
C2 C1 C6 . . 122.1(2) ?
C2 C1 S1 . . 118.1(2) ?
C6 C1 S1 . . 119.5(2) ?
C1 C2 C3 . . 120.0(3) ?
C1 C2 H2 . . 120.0 ?
C3 C2 H2 . . 120.0 ?
C4 C3 C2 . . 120.1(3) ?
C4 C3 H3 . . 119.9 ?
C2 C3 H3 . . 119.9 ?
C3 C4 C5 . . 119.2(3) ?
C3 C4 H4 . . 120.4 ?
C5 C4 H4 . . 120.4 ?
C4 C5 C6 . . 122.9(3) ?
C4 C5 Cl1 . . 116.9(2) ?
C6 C5 Cl1 . . 120.1(2) ?
C5 C6 C1 . . 115.7(3) ?
C5 C6 C7 . . 123.5(3) ?
C1 C6 C7 . . 120.8(2) ?
N1 C7 C6 . . 112.1(2) ?
N1 C7 H7A . . 109.2 ?
C6 C7 H7A . . 109.2 ?
N1 C7 H7B . . 109.2 ?
C6 C7 H7B . . 109.2 ?
H7A C7 H7B . . 107.9 ?
N1 C8 C9 . . 111.9(2) ?
N1 C8 H8A . . 109.2 ?
C9 C8 H8A . . 109.2 ?
N1 C8 H8B . . 109.2 ?
C9 C8 H8B . . 109.2 ?
H8A C8 H8B . . 107.9 ?
C13 C9 C8 . . 111.4(3) ?
C13 C9 C10 . . 112.8(3) ?
C8 C9 C10 . . 107.9(3) ?
C13 C9 H9 . . 108.2 ?
C8 C9 H9 . . 108.2 ?
C10 C9 H9 . . 108.2 ?
C11 C10 C9 . . 111.0(3) ?
C11 C10 H10A . . 109.4 ?
C9 C10 H10A . . 109.4 ?
C11 C10 H10B . . 109.4 ?
C9 C10 H10B . . 109.4 ?
H10A C10 H10B . . 108.0 ?
C12 C11 C10 . . 110.0(3) ?
C12 C11 C14 . . 110.9(3) ?
C10 C11 C14 . . 112.3(3) ?
C12 C11 H11 . . 107.8 ?
C10 C11 H11 . . 107.8 ?
C14 C11 H11 . . 107.8 ?
N1 C12 C11 . . 112.1(3) ?
N1 C12 H12A . . 109.2 ?
C11 C12 H12A . . 109.2 ?
N1 C12 H12B . . 109.2 ?
C11 C12 H12B . . 109.2 ?
H12A C12 H12B . . 107.9 ?
C9 C13 H13A . . 109.5 ?
C9 C13 H13B . . 109.5 ?
H13A C13 H13B . . 109.5 ?
C9 C13 H13C . . 109.5 ?
H13A C13 H13C . . 109.5 ?
H13B C13 H13C . . 109.5 ?
C11 C14 H14A . . 109.5 ?
C11 C14 H14B . . 109.5 ?
H14A C14 H14B . . 109.5 ?
C11 C14 H14C . . 109.5 ?
H14A C14 H14C . . 109.5 ?
H14B C14 H14C . . 109.5 ?
N2 C15 N3 . . 127.9(2) ?
N2 C15 S1 . . 120.94(18) ?
N3 C15 S1 . . 111.10(18) ?
N3 C16 O1 . . 119.2(2) ?
N3 C16 C17 . . 122.8(2) ?
O1 C16 C17 . . 118.0(2) ?
C18 C17 C16 . . 115.4(2) ?
C18 C17 H17 . . 122.3 ?
C16 C17 H17 . . 122.3 ?
N2 C18 C17 . . 124.9(2) ?
N2 C18 Cl2 . . 115.60(19) ?
C17 C18 Cl2 . . 119.48(19) ?
O1 C19 H19A . . 109.5 ?
O1 C19 H19B . . 109.5 ?
H19A C19 H19B . . 109.5 ?
O1 C19 H19C . . 109.5 ?
H19A C19 H19C . . 109.5 ?
H19B C19 H19C . . 109.5 ?
C8 N1 C12 . . 111.5(2) ?
C8 N1 C7 . . 111.9(2) ?
C12 N1 C7 . . 111.8(2) ?
C15 N2 C18 . . 113.9(2) ?
C16 N3 C15 . . 115.1(2) ?
C16 O1 C19 . . 118.0(2) ?
C15 S1 C1 . . 103.40(12) ?

loop_
_geom_bond_atom_site_label_1
_geom_bond_atom_site_label_2
_geom_bond_site_symmetry_2
_geom_bond_distance
_geom_bond_publ_flag
C1 C2 . 1.374(4) ?
C1 C6 . 1.400(4) ?
C1 S1 . 1.778(3) ?
C2 C3 . 1.378(4) ?
C2 H2 . 0.9300 ?
C3 C4 . 1.367(5) ?
C3 H3 . 0.9300 ?
C4 C5 . 1.381(4) ?
C4 H4 . 0.9300 ?
C5 C6 . 1.392(4) ?
C5 Cl1 . 1.744(3) ?
C6 C7 . 1.504(4) ?
C7 N1 . 1.462(3) ?
C7 H7A . 0.9700 ?
C7 H7B . 0.9700 ?
C8 N1 . 1.450(3) ?
C8 C9 . 1.531(4) ?
C8 H8A . 0.9700 ?
C8 H8B . 0.9700 ?
C9 C13 . 1.501(5) ?
C9 C10 . 1.533(4) ?
C9 H9 . 0.9800 ?
C10 C11 . 1.517(4) ?
C10 H10A . 0.9700 ?
C10 H10B . 0.9700 ?
C11 C12 . 1.518(4) ?
C11 C14 . 1.527(5) ?
C11 H11 . 0.9800 ?
C12 N1 . 1.451(3) ?
C12 H12A . 0.9700 ?
C12 H12B . 0.9700 ?
C13 H13A . 0.9600 ?
C13 H13B . 0.9600 ?
C13 H13C . 0.9600 ?
C14 H14A . 0.9600 ?
C14 H14B . 0.9600 ?
C14 H14C . 0.9600 ?
C15 N2 . 1.327(3) ?
C15 N3 . 1.336(3) ?
C15 S1 . 1.759(2) ?
C16 N3 . 1.327(3) ?
C16 O1 . 1.334(3) ?
C16 C17 . 1.390(3) ?
C17 C18 . 1.356(3) ?
C17 H17 . 0.9300 ?
C18 N2 . 1.331(3) ?
C18 Cl2 . 1.735(3) ?
C19 O1 . 1.423(3) ?
C19 H19A . 0.9600 ?
C19 H19B . 0.9600 ?
C19 H19C . 0.9600 ?

loop_
_geom_torsion_atom_site_label_1
_geom_torsion_atom_site_label_2
_geom_torsion_atom_site_label_3
_geom_torsion_atom_site_label_4
_geom_torsion_site_symmetry_1
_geom_torsion_site_symmetry_2
_geom_torsion_site_symmetry_3
_geom_torsion_site_symmetry_4
_geom_torsion
_geom_torsion_publ_flag
C6 C1 C2 C3 . . . . -1.7(4) ?
S1 C1 C2 C3 . . . . -175.51(19) ?
C1 C2 C3 C4 . . . . 1.2(4) ?
C2 C3 C4 C5 . . . . 0.0(4) ?
C3 C4 C5 C6 . . . . -0.7(4) ?
C3 C4 C5 Cl1 . . . . 178.5(2) ?
C4 C5 C6 C1 . . . . 0.1(4) ?
Cl1 C5 C6 C1 . . . . -178.95(17) ?
C4 C5 C6 C7 . . . . 178.6(2) ?
Cl1 C5 C6 C7 . . . . -0.5(3) ?
C2 C1 C6 C5 . . . . 1.0(3) ?
S1 C1 C6 C5 . . . . 174.74(17) ?
C2 C1 C6 C7 . . . . -177.5(2) ?
S1 C1 C6 C7 . . . . -3.8(3) ?
C5 C6 C7 N1 . . . . 109.8(3) ?
C1 C6 C7 N1 . . . . -71.8(3) ?
N1 C8 C9 C13 . . . . 177.8(3) ?
N1 C8 C9 C10 . . . . -57.8(3) ?
C13 C9 C10 C11 . . . . 179.1(3) ?
C8 C9 C10 C11 . . . . 55.6(4) ?
C9 C10 C11 C12 . . . . -54.9(4) ?
C9 C10 C11 C14 . . . . -178.9(3) ?
C10 C11 C12 N1 . . . . 55.2(4) ?
C14 C11 C12 N1 . . . . 180.0(3) ?
N3 C16 C17 C18 . . . . -1.0(4) ?
O1 C16 C17 C18 . . . . 178.0(2) ?
C16 C17 C18 N2 . . . . 1.2(4) ?
C16 C17 C18 Cl2 . . . . -178.17(19) ?
C9 C8 N1 C12 . . . . 59.6(3) ?
C9 C8 N1 C7 . . . . -174.4(2) ?
C11 C12 N1 C8 . . . . -57.7(3) ?
C11 C12 N1 C7 . . . . 176.2(2) ?
C6 C7 N1 C8 . . . . 157.2(2) ?
C6 C7 N1 C12 . . . . -76.9(3) ?
N3 C15 N2 C18 . . . . -0.1(4) ?
S1 C15 N2 C18 . . . . 178.03(18) ?
C17 C18 N2 C15 . . . . -0.7(4) ?
Cl2 C18 N2 C15 . . . . 178.70(18) ?
O1 C16 N3 C15 . . . . -178.6(2) ?
C17 C16 N3 C15 . . . . 0.4(3) ?
N2 C15 N3 C16 . . . . 0.2(4) ?
S1 C15 N3 C16 . . . . -178.04(17) ?
N3 C16 O1 C19 . . . . 0.5(3) ?
C17 C16 O1 C19 . . . . -178.5(2) ?
N2 C15 S1 C1 . . . . 15.0(2) ?
N3 C15 S1 C1 . . . . -166.64(18) ?
C2 C1 S1 C15 . . . . -95.9(2) ?
C6 C1 S1 C15 . . . . 90.2(2) ?
